data_4068565
loop_
_publ_author_name
'Lynam, Jason M.'
'Welby, Christine E.'
'Whitwood, Adrian C.'

_publ_section_title
;
 Exploitation of a Chemically Non-innocent Acetate Ligand in the Synthesis
 and Reactivity of Ruthenium Vinylidene Complexes
;
_journal_issue 5
_journal_name_full Organometallics
_journal_page_first 1320
_journal_paper_doi 10.1021/om800950g
_journal_volume 28
_journal_year 2009
_chemical_formula_moiety 'C55 H48 O5 P2 Ru, C H2 Cl2'
_chemical_formula_sum 'C56 H50 Cl2 O5 P2 Ru'
_chemical_formula_weight 1036.87
_chemical_name_systematic
; 
 ? 
;
_space_group_IT_number 14
_symmetry_cell_setting monoclinic
_symmetry_space_group_name_Hall '-P 2yn'
_symmetry_space_group_name_H-M 'P 1 21/n 1'
_atom_sites_solution_hydrogens geom
_atom_sites_solution_primary direct
_atom_sites_solution_secondary difmap
_audit_creation_method SHELXL-97
_cell_angle_alpha 90.00
_cell_angle_beta 93.0550(10)
_cell_angle_gamma 90.00
_cell_formula_units_Z 4
_cell_length_a 12.1131(5)
_cell_length_b 16.5914(7)
_cell_length_c 23.9945(10)
_cell_measurement_reflns_used 9855
_cell_measurement_temperature 110(2)
_cell_measurement_theta_max 29.99
_cell_measurement_theta_min 2.22
_cell_volume 4815.4(3)
_computing_cell_refinement 'Bruker SMART'
_computing_data_collection 'Bruker SMART'
_computing_data_reduction 'Bruker SAINT'
_computing_molecular_graphics 'Bruker SHELXTL'
_computing_publication_material 'Bruker SHELXTL'
_computing_structure_refinement 'SHELXL-97 (Sheldrick, 1997)'
_computing_structure_solution 'SHELXS-97 (Sheldrick, 1997)'
_diffrn_ambient_temperature 110(2)
_diffrn_measured_fraction_theta_full 0.991
_diffrn_measured_fraction_theta_max 0.991
_diffrn_measurement_device_type 'CCD area detector'
_diffrn_measurement_method 'phi and omega scans'
_diffrn_radiation_monochromator graphite
_diffrn_radiation_source 'fine-focus sealed tube'
_diffrn_radiation_type MoK\a
_diffrn_radiation_wavelength 0.71073
_diffrn_reflns_av_R_equivalents 0.0276
_diffrn_reflns_av_sigmaI/netI 0.0278
_diffrn_reflns_limit_h_max 17
_diffrn_reflns_limit_h_min -16
_diffrn_reflns_limit_k_max 23
_diffrn_reflns_limit_k_min -23
_diffrn_reflns_limit_l_max 33
_diffrn_reflns_limit_l_min -33
_diffrn_reflns_number 54123
_diffrn_reflns_theta_full 30.01
_diffrn_reflns_theta_max 30.01
_diffrn_reflns_theta_min 1.70
_exptl_absorpt_coefficient_mu 0.553
_exptl_absorpt_correction_T_max 0.957
_exptl_absorpt_correction_T_min 0.858
_exptl_absorpt_correction_type multi-scan
_exptl_absorpt_process_details 'SADABS v2.03; (Sheldrick)'
_exptl_crystal_colour yellow
_exptl_crystal_density_diffrn 1.430
_exptl_crystal_density_method 'not measured'
_exptl_crystal_description block
_exptl_crystal_F_000 2136
_exptl_crystal_size_max 0.24
_exptl_crystal_size_mid 0.08
_exptl_crystal_size_min 0.08
_refine_diff_density_max 1.009
_refine_diff_density_min -0.862
_refine_diff_density_rms 0.072
_refine_ls_extinction_method none
_refine_ls_goodness_of_fit_ref 1.025
_refine_ls_hydrogen_treatment mixed
_refine_ls_matrix_type full
_refine_ls_number_parameters 601
_refine_ls_number_reflns 13924
_refine_ls_number_restraints 0
_refine_ls_restrained_S_all 1.025
_refine_ls_R_factor_all 0.0416
_refine_ls_R_factor_gt 0.0313
_refine_ls_shift/su_max 0.003
_refine_ls_shift/su_mean 0.000
_refine_ls_structure_factor_coef Fsqd
_refine_ls_weighting_details 'calc w=1/[\s^2^(Fo^2^)+(0.0381P)^2^+2.7918P] where P=(Fo^2^+2Fc^2^)/3'
_refine_ls_weighting_scheme calc
_refine_ls_wR_factor_gt 0.0737
_refine_ls_wR_factor_ref 0.0780
_reflns_number_gt 11676
_reflns_number_total 13924
_reflns_threshold_expression >2sigma(I)
_cod_data_source_file om800950g_si_001.cif
_cod_data_source_block Compound2c
_cod_depositor_comments
;
The following automatic conversions were performed:

'_symmetry_cell_setting' value 'Monoclinic' changed to 'monoclinic'
according to /home/saulius/struct/CIF-dictionaries/cif_core.dic
dictionary named 'cif_core.dic' version 2.4.2 from 2011-04-26.

Automatic conversion script
Id: cif_fix_values 1715 2011-07-08 13:25:40Z adriana 
;
_cod_original_sg_symbol_H-M P2(1)/n
_cod_database_code 4068565

loop_
_symmetry_equiv_pos_as_xyz
'x, y, z'
'-x+1/2, y+1/2, -z+1/2'
'-x, -y, -z'
'x-1/2, -y-1/2, z-1/2'

loop_
_atom_site_label
_atom_site_type_symbol
_atom_site_fract_x
_atom_site_fract_y
_atom_site_fract_z
_atom_site_U_iso_or_equiv
_atom_site_adp_type
_atom_site_occupancy
_atom_site_symmetry_multiplicity
_atom_site_calc_flag
_atom_site_refinement_flags
C1 C 0.64988(12) 0.23364(10) 0.72206(6) 0.0172(3) Uani 1 1 d .
C2 C 0.55354(14) 0.26020(12) 0.75408(7) 0.0249(4) Uani 1 1 d .
H2A H 0.4952 0.2193 0.7508 0.037 Uiso 1 1 calc R
H2B H 0.5251 0.3114 0.7389 0.037 Uiso 1 1 calc R
H2C H 0.5773 0.2673 0.7935 0.037 Uiso 1 1 calc R
C3 C 0.98789(13) 0.07453(10) 0.65396(6) 0.0169(3) Uani 1 1 d .
C4 C 1.02001(15) -0.01315(10) 0.65808(8) 0.0251(3) Uani 1 1 d .
H4A H 1.0998 -0.0185 0.6543 0.038 Uiso 1 1 calc R
H4B H 0.9804 -0.0435 0.6282 0.038 Uiso 1 1 calc R
H4C H 1.0007 -0.0344 0.6944 0.038 Uiso 1 1 calc R
C5 C 0.88522(12) 0.25618(9) 0.61392(6) 0.0147(3) Uani 1 1 d .
C6 C 0.93208(13) 0.30294(9) 0.57797(6) 0.0170(3) Uani 1 1 d .
H6 H 0.9140 0.3587 0.5779 0.020 Uiso 1 1 calc R
C7 C 1.01403(13) 0.27324(9) 0.53618(6) 0.0156(3) Uani 1 1 d .
C8 C 0.96161(12) 0.27794(10) 0.47655(6) 0.0166(3) Uani 1 1 d .
C9 C 0.90416(19) 0.34561(13) 0.45798(8) 0.0358(5) Uani 1 1 d .
H9 H 0.8971 0.3903 0.4823 0.043 Uiso 1 1 calc R
C10 C 0.8566(2) 0.34884(15) 0.40398(8) 0.0434(6) Uani 1 1 d .
H10 H 0.8165 0.3955 0.3920 0.052 Uiso 1 1 calc R
C11 C 0.86678(15) 0.28557(12) 0.36782(7) 0.0266(4) Uani 1 1 d .
H11 H 0.8338 0.2880 0.3310 0.032 Uiso 1 1 calc R
C12 C 0.92526(18) 0.21895(11) 0.38559(8) 0.0293(4) Uani 1 1 d .
H12 H 0.9331 0.1749 0.3608 0.035 Uiso 1 1 calc R
C13 C 0.97327(17) 0.21488(11) 0.43945(7) 0.0264(4) Uani 1 1 d .
H13 H 1.0144 0.1685 0.4509 0.032 Uiso 1 1 calc R
C14 C 1.12153(13) 0.32282(10) 0.53860(6) 0.0164(3) Uani 1 1 d .
C15 C 1.12504(14) 0.40470(10) 0.55095(8) 0.0246(3) Uani 1 1 d .
H15 H 1.0597 0.4318 0.5606 0.029 Uiso 1 1 calc R
C16 C 1.22388(15) 0.44702(11) 0.54916(9) 0.0294(4) Uani 1 1 d .
H16 H 1.2255 0.5028 0.5581 0.035 Uiso 1 1 calc R
C17 C 1.31956(14) 0.40907(11) 0.53464(8) 0.0257(4) Uani 1 1 d .
H17 H 1.3866 0.4385 0.5333 0.031 Uiso 1 1 calc R
C18 C 1.31694(14) 0.32774(11) 0.52201(7) 0.0230(3) Uani 1 1 d .
H18 H 1.3823 0.3012 0.5117 0.028 Uiso 1 1 calc R
C19 C 1.21865(13) 0.28485(10) 0.52444(7) 0.0195(3) Uani 1 1 d .
H19 H 1.2178 0.2288 0.5163 0.023 Uiso 1 1 calc R
C20 C 1.05805(12) 0.28587(9) 0.74516(7) 0.0170(3) Uani 1 1 d .
C21 C 1.11677(14) 0.29704(11) 0.69746(7) 0.0222(3) Uani 1 1 d .
H21 H 1.0907 0.2737 0.6631 0.027 Uiso 1 1 calc R
C22 C 1.21355(14) 0.34232(12) 0.69995(8) 0.0269(4) Uani 1 1 d .
H22 H 1.2525 0.3506 0.6671 0.032 Uiso 1 1 calc R
C23 C 1.25361(14) 0.37550(11) 0.75007(8) 0.0261(4) Uani 1 1 d .
H23 H 1.3205 0.4055 0.7517 0.031 Uiso 1 1 calc R
C24 C 1.19548(14) 0.36468(11) 0.79787(8) 0.0244(3) Uani 1 1 d .
H24 H 1.2225 0.3874 0.8323 0.029 Uiso 1 1 calc R
C25 C 1.09803(14) 0.32078(10) 0.79537(7) 0.0212(3) Uani 1 1 d .
H25 H 1.0580 0.3143 0.8281 0.025 Uiso 1 1 calc R
C26 C 0.97611(13) 0.13083(10) 0.77828(6) 0.0181(3) Uani 1 1 d .
C27 C 1.08608(14) 0.11464(11) 0.79430(8) 0.0245(3) Uani 1 1 d .
H27 H 1.1414 0.1538 0.7882 0.029 Uiso 1 1 calc R
C28 C 1.11541(16) 0.04130(12) 0.81921(8) 0.0315(4) Uani 1 1 d .
H28 H 1.1907 0.0308 0.8299 0.038 Uiso 1 1 calc R
C29 C 1.03637(17) -0.01633(11) 0.82858(8) 0.0295(4) Uani 1 1 d .
H29 H 1.0569 -0.0657 0.8463 0.035 Uiso 1 1 calc R
C30 C 0.92666(17) -0.00171(11) 0.81203(8) 0.0287(4) Uani 1 1 d .
H30 H 0.8719 -0.0414 0.8180 0.034 Uiso 1 1 calc R
C31 C 0.89701(14) 0.07112(11) 0.78674(7) 0.0242(3) Uani 1 1 d .
H31 H 0.8220 0.0805 0.7750 0.029 Uiso 1 1 calc R
C32 C 0.85534(13) 0.27813(10) 0.79668(7) 0.0183(3) Uani 1 1 d .
C33 C 0.82762(15) 0.24465(12) 0.84707(7) 0.0268(4) Uani 1 1 d .
H33 H 0.8489 0.1909 0.8561 0.032 Uiso 1 1 calc R
C34 C 0.76887(17) 0.28958(14) 0.88436(8) 0.0366(5) Uani 1 1 d .
H34 H 0.7501 0.2663 0.9188 0.044 Uiso 1 1 calc R
C35 C 0.73750(16) 0.36779(14) 0.87176(8) 0.0347(5) Uani 1 1 d .
H35 H 0.6984 0.3983 0.8978 0.042 Uiso 1 1 calc R
C36 C 0.76284(14) 0.40179(11) 0.82134(8) 0.0276(4) Uani 1 1 d .
H36 H 0.7401 0.4553 0.8124 0.033 Uiso 1 1 calc R
C37 C 0.82169(13) 0.35726(10) 0.78387(7) 0.0221(3) Uani 1 1 d .
H37 H 0.8393 0.3806 0.7493 0.026 Uiso 1 1 calc R
C38 C 0.54644(13) 0.13885(9) 0.61848(7) 0.0171(3) Uani 1 1 d .
C39 C 0.53926(14) 0.06843(11) 0.65024(8) 0.0252(4) Uani 1 1 d .
H39 H 0.6016 0.0339 0.6550 0.030 Uiso 1 1 calc R
C40 C 0.44199(16) 0.04879(12) 0.67482(8) 0.0320(4) Uani 1 1 d .
H40 H 0.4382 0.0010 0.6965 0.038 Uiso 1 1 calc R
C41 C 0.35025(15) 0.09832(13) 0.66808(8) 0.0314(4) Uani 1 1 d .
H41 H 0.2833 0.0842 0.6845 0.038 Uiso 1 1 calc R
C42 C 0.35662(15) 0.16848(12) 0.63727(8) 0.0275(4) Uani 1 1 d .
H42 H 0.2941 0.2029 0.6328 0.033 Uiso 1 1 calc R
C43 C 0.45427(14) 0.18887(10) 0.61278(7) 0.0211(3) Uani 1 1 d .
H43 H 0.4581 0.2374 0.5919 0.025 Uiso 1 1 calc R
C44 C 0.71254(13) 0.07968(10) 0.54622(6) 0.0181(3) Uani 1 1 d .
C45 C 0.81730(14) 0.07940(11) 0.52480(7) 0.0243(3) Uani 1 1 d .
H45 H 0.8692 0.1202 0.5355 0.029 Uiso 1 1 calc R
C46 C 0.84596(15) 0.01946(12) 0.48778(8) 0.0290(4) Uani 1 1 d .
H46 H 0.9173 0.0198 0.4732 0.035 Uiso 1 1 calc R
C47 C 0.77167(15) -0.04068(11) 0.47195(8) 0.0286(4) Uani 1 1 d .
H47 H 0.7915 -0.0811 0.4463 0.034 Uiso 1 1 calc R
C48 C 0.66812(15) -0.04154(11) 0.49383(9) 0.0303(4) Uani 1 1 d .
H48 H 0.6173 -0.0833 0.4836 0.036 Uiso 1 1 calc R
C49 C 0.63811(14) 0.01841(11) 0.53075(8) 0.0246(3) Uani 1 1 d .
H49 H 0.5668 0.0176 0.5454 0.030 Uiso 1 1 calc R
C50 C 0.64542(12) 0.24536(10) 0.54067(6) 0.0173(3) Uani 1 1 d .
C51 C 0.64657(13) 0.32509(10) 0.55921(7) 0.0189(3) Uani 1 1 d .
H51 H 0.6667 0.3368 0.5972 0.023 Uiso 1 1 calc R
C52 C 0.61840(14) 0.38740(10) 0.52253(7) 0.0223(3) Uani 1 1 d .
H52 H 0.6190 0.4415 0.5355 0.027 Uiso 1 1 calc R
C53 C 0.58940(15) 0.37112(11) 0.46707(7) 0.0256(4) Uani 1 1 d .
H53 H 0.5702 0.4139 0.4421 0.031 Uiso 1 1 calc R
C54 C 0.58848(17) 0.29218(12) 0.44824(8) 0.0303(4) Uani 1 1 d .
H54 H 0.5684 0.2809 0.4102 0.036 Uiso 1 1 calc R
C55 C 0.61690(15) 0.22922(11) 0.48472(7) 0.0247(3) Uani 1 1 d .
H55 H 0.6168 0.1753 0.4714 0.030 Uiso 1 1 calc R
O1 O 0.69307(9) 0.28197(7) 0.68798(5) 0.0165(2) Uani 1 1 d .
O2 O 0.69094(9) 0.16396(7) 0.72796(5) 0.0178(2) Uani 1 1 d .
O3 O 0.88322(9) 0.08756(7) 0.65626(5) 0.0164(2) Uani 1 1 d .
O4 O 1.05918(9) 0.12675(7) 0.64884(5) 0.0212(2) Uani 1 1 d .
O5 O 1.03939(10) 0.19062(7) 0.54572(5) 0.0184(2) Uani 1 1 d .
H5 H 1.0492(19) 0.1803(14) 0.5784(10) 0.032(6) Uiso 1 1 d .
P1 P 0.93193(3) 0.22516(2) 0.744073(16) 0.01463(8) Uani 1 1 d .
P2 P 0.67880(3) 0.16441(2) 0.590412(16) 0.01441(8) Uani 1 1 d .
Ru1 Ru 0.810938(9) 0.197580(7) 0.662912(5) 0.01222(4) Uani 1 1 d .
C56 C 0.0964(2) 0.42653(15) 0.34479(10) 0.0448(5) Uani 1 1 d .
H56A H 0.0513 0.3800 0.3557 0.054 Uiso 1 1 calc R
H56B H 0.1414 0.4094 0.3136 0.054 Uiso 1 1 calc R
Cl1 Cl 0.18430(6) 0.45588(5) 0.40165(3) 0.0657(2) Uani 1 1 d .
Cl2 Cl 0.00844(8) 0.50629(5) 0.32238(3) 0.0717(2) Uani 1 1 d .

loop_
_atom_site_aniso_label
_atom_site_aniso_U_11
_atom_site_aniso_U_22
_atom_site_aniso_U_33
_atom_site_aniso_U_23
_atom_site_aniso_U_13
_atom_site_aniso_U_12
C1 0.0127(7) 0.0240(8) 0.0150(7) -0.0018(6) 0.0010(5) 0.0000(6)
C2 0.0186(8) 0.0329(9) 0.0239(8) -0.0016(7) 0.0081(6) 0.0034(7)
C3 0.0181(7) 0.0191(7) 0.0134(6) -0.0001(5) 0.0007(5) 0.0030(6)
C4 0.0220(8) 0.0194(8) 0.0342(9) 0.0002(7) 0.0035(7) 0.0056(6)
C5 0.0119(6) 0.0162(7) 0.0159(7) -0.0035(5) 0.0007(5) 0.0020(5)
C6 0.0174(7) 0.0162(7) 0.0176(7) -0.0007(6) 0.0039(6) 0.0013(5)
C7 0.0165(7) 0.0149(7) 0.0157(7) 0.0005(5) 0.0037(5) 0.0015(5)
C8 0.0144(7) 0.0188(7) 0.0168(7) -0.0001(6) 0.0033(5) -0.0008(5)
C9 0.0530(13) 0.0322(10) 0.0215(9) -0.0071(8) -0.0056(8) 0.0227(9)
C10 0.0570(14) 0.0475(13) 0.0247(10) -0.0025(9) -0.0078(9) 0.0339(11)
C11 0.0217(8) 0.0398(10) 0.0181(8) -0.0016(7) -0.0017(6) 0.0022(7)
C12 0.0445(11) 0.0226(9) 0.0207(8) -0.0041(7) 0.0015(8) -0.0017(8)
C13 0.0392(10) 0.0199(8) 0.0202(8) -0.0010(6) 0.0018(7) 0.0060(7)
C14 0.0165(7) 0.0186(7) 0.0142(7) 0.0013(5) 0.0024(5) -0.0007(5)
C15 0.0205(8) 0.0196(8) 0.0340(9) -0.0043(7) 0.0053(7) 0.0004(6)
C16 0.0272(9) 0.0204(8) 0.0407(11) -0.0058(7) 0.0026(8) -0.0047(7)
C17 0.0185(8) 0.0265(9) 0.0316(9) 0.0024(7) -0.0022(7) -0.0055(6)
C18 0.0164(7) 0.0252(8) 0.0277(8) 0.0048(7) 0.0035(6) 0.0026(6)
C19 0.0185(7) 0.0184(7) 0.0218(8) 0.0021(6) 0.0035(6) 0.0017(6)
C20 0.0136(7) 0.0167(7) 0.0204(7) -0.0006(6) -0.0016(6) 0.0003(5)
C21 0.0175(7) 0.0268(8) 0.0222(8) -0.0033(6) 0.0007(6) -0.0035(6)
C22 0.0191(8) 0.0324(10) 0.0293(9) -0.0009(7) 0.0034(7) -0.0058(7)
C23 0.0171(8) 0.0242(8) 0.0365(10) -0.0017(7) -0.0027(7) -0.0041(6)
C24 0.0221(8) 0.0232(8) 0.0270(9) -0.0050(7) -0.0065(7) -0.0009(6)
C25 0.0197(7) 0.0221(8) 0.0214(8) -0.0012(6) -0.0022(6) 0.0007(6)
C26 0.0201(7) 0.0203(7) 0.0139(7) -0.0009(6) -0.0008(6) 0.0036(6)
C27 0.0221(8) 0.0219(8) 0.0284(9) -0.0053(7) -0.0079(7) 0.0026(6)
C28 0.0306(9) 0.0269(9) 0.0354(10) -0.0068(8) -0.0146(8) 0.0091(7)
C29 0.0428(11) 0.0229(9) 0.0219(8) 0.0003(7) -0.0052(8) 0.0112(8)
C30 0.0328(10) 0.0253(9) 0.0284(9) 0.0084(7) 0.0062(7) 0.0036(7)
C31 0.0210(8) 0.0259(9) 0.0258(8) 0.0068(7) 0.0032(6) 0.0030(6)
C32 0.0148(7) 0.0228(8) 0.0173(7) -0.0038(6) 0.0002(6) 0.0008(6)
C33 0.0266(9) 0.0369(10) 0.0168(8) 0.0010(7) 0.0009(6) 0.0065(7)
C34 0.0339(10) 0.0578(14) 0.0184(8) -0.0018(8) 0.0060(7) 0.0121(9)
C35 0.0254(9) 0.0522(13) 0.0263(9) -0.0176(9) 0.0002(7) 0.0097(8)
C36 0.0182(8) 0.0273(9) 0.0369(10) -0.0134(8) -0.0024(7) 0.0021(7)
C37 0.0174(7) 0.0231(8) 0.0257(8) -0.0046(7) 0.0011(6) -0.0009(6)
C38 0.0148(7) 0.0181(7) 0.0183(7) -0.0018(6) -0.0008(5) -0.0018(5)
C39 0.0198(8) 0.0230(8) 0.0325(9) 0.0057(7) -0.0021(7) -0.0022(6)
C40 0.0306(10) 0.0330(10) 0.0321(10) 0.0090(8) 0.0000(8) -0.0120(8)
C41 0.0206(8) 0.0444(11) 0.0298(9) -0.0037(8) 0.0059(7) -0.0113(8)
C42 0.0181(8) 0.0334(10) 0.0312(9) -0.0071(8) 0.0035(7) 0.0019(7)
C43 0.0199(8) 0.0212(8) 0.0224(8) -0.0017(6) 0.0008(6) 0.0016(6)
C44 0.0179(7) 0.0185(7) 0.0174(7) -0.0033(6) -0.0027(6) 0.0029(6)
C45 0.0213(8) 0.0292(9) 0.0225(8) -0.0065(7) 0.0021(6) -0.0026(7)
C46 0.0215(8) 0.0377(10) 0.0279(9) -0.0099(8) 0.0031(7) 0.0041(7)
C47 0.0291(9) 0.0271(9) 0.0290(9) -0.0129(7) -0.0053(7) 0.0099(7)
C48 0.0260(9) 0.0235(9) 0.0404(11) -0.0138(8) -0.0066(8) 0.0017(7)
C49 0.0178(8) 0.0230(8) 0.0326(9) -0.0079(7) -0.0019(7) 0.0010(6)
C50 0.0143(7) 0.0199(7) 0.0176(7) 0.0017(6) 0.0006(5) 0.0003(5)
C51 0.0177(7) 0.0207(7) 0.0182(7) 0.0012(6) 0.0003(6) -0.0006(6)
C52 0.0200(8) 0.0200(8) 0.0270(8) 0.0032(6) 0.0020(6) -0.0009(6)
C53 0.0253(8) 0.0266(9) 0.0245(8) 0.0100(7) -0.0017(7) -0.0008(7)
C54 0.0383(10) 0.0334(10) 0.0185(8) 0.0035(7) -0.0047(7) -0.0004(8)
C55 0.0313(9) 0.0225(8) 0.0198(8) -0.0009(6) -0.0033(7) -0.0003(7)
O1 0.0150(5) 0.0190(5) 0.0155(5) -0.0003(4) 0.0021(4) 0.0017(4)
O2 0.0157(5) 0.0208(6) 0.0169(5) 0.0021(4) 0.0021(4) -0.0006(4)
O3 0.0148(5) 0.0158(5) 0.0186(5) -0.0001(4) 0.0008(4) 0.0014(4)
O4 0.0159(5) 0.0219(6) 0.0257(6) 0.0038(5) 0.0008(4) 0.0005(4)
O5 0.0217(6) 0.0143(5) 0.0194(6) 0.0026(4) 0.0035(4) 0.0018(4)
P1 0.01296(17) 0.01674(18) 0.01410(17) -0.00027(14) -0.00004(13) 0.00039(13)
P2 0.01296(17) 0.01477(18) 0.01536(17) -0.00068(14) -0.00046(13) 0.00033(13)
Ru1 0.01068(6) 0.01351(6) 0.01256(6) 0.00010(4) 0.00139(4) 0.00035(4)
C56 0.0532(14) 0.0395(12) 0.0432(13) -0.0129(10) 0.0169(11) -0.0020(10)
Cl1 0.0572(4) 0.0871(6) 0.0529(4) -0.0162(4) 0.0039(3) -0.0035(4)
Cl2 0.1083(7) 0.0723(5) 0.0347(3) 0.0043(3) 0.0060(4) 0.0290(5)

loop_
_atom_type_symbol
_atom_type_description
_atom_type_scat_dispersion_real
_atom_type_scat_dispersion_imag
_atom_type_scat_source
C C 0.0033 0.0016 'International Tables Vol C Tables 4.2.6.8 and 6.1.1.4'
H H 0.0000 0.0000 'International Tables Vol C Tables 4.2.6.8 and 6.1.1.4'
O O 0.0106 0.0060 'International Tables Vol C Tables 4.2.6.8 and 6.1.1.4'
P P 0.1023 0.0942 'International Tables Vol C Tables 4.2.6.8 and 6.1.1.4'
Ru Ru -1.2594 0.8363 'International Tables Vol C Tables 4.2.6.8 and 6.1.1.4'
Cl Cl 0.1484 0.1585 'International Tables Vol C Tables 4.2.6.8 and 6.1.1.4'

loop_
_geom_angle_atom_site_label_1
_geom_angle_atom_site_label_2
_geom_angle_atom_site_label_3
_geom_angle
O2 C1 O1 118.29(14)
O2 C1 C2 121.65(15)
O1 C1 C2 120.06(15)
O2 C1 Ru1 62.51(8)
O1 C1 Ru1 55.81(7)
C2 C1 Ru1 175.72(12)
C1 C2 H2A 109.5
C1 C2 H2B 109.5
H2A C2 H2B 109.5
C1 C2 H2C 109.5
H2A C2 H2C 109.5
H2B C2 H2C 109.5
O4 C3 O3 125.52(15)
O4 C3 C4 120.30(14)
O3 C3 C4 114.18(14)
C3 C4 H4A 109.5
C3 C4 H4B 109.5
H4A C4 H4B 109.5
C3 C4 H4C 109.5
H4A C4 H4C 109.5
H4B C4 H4C 109.5
C6 C5 Ru1 175.16(13)
C5 C6 C7 124.00(14)
C5 C6 H6 118.0
C7 C6 H6 118.0
O5 C7 C6 110.34(12)
O5 C7 C8 105.92(12)
C6 C7 C8 110.10(12)
O5 C7 C14 109.54(12)
C6 C7 C14 112.36(13)
C8 C7 C14 108.36(12)
C9 C8 C13 118.23(16)
C9 C8 C7 121.17(15)
C13 C8 C7 120.58(15)
C8 C9 C10 120.54(17)
C8 C9 H9 119.7
C10 C9 H9 119.7
C11 C10 C9 120.88(18)
C11 C10 H10 119.6
C9 C10 H10 119.6
C12 C11 C10 118.91(17)
C12 C11 H11 120.5
C10 C11 H11 120.5
C11 C12 C13 120.84(17)
C11 C12 H12 119.6
C13 C12 H12 119.6
C8 C13 C12 120.57(17)
C8 C13 H13 119.7
C12 C13 H13 119.7
C15 C14 C19 118.51(15)
C15 C14 C7 123.13(14)
C19 C14 C7 118.25(14)
C14 C15 C16 120.22(16)
C14 C15 H15 119.9
C16 C15 H15 119.9
C17 C16 C15 120.90(17)
C17 C16 H16 119.6
C15 C16 H16 119.6
C16 C17 C18 119.39(16)
C16 C17 H17 120.3
C18 C17 H17 120.3
C17 C18 C19 119.98(16)
C17 C18 H18 120.0
C19 C18 H18 120.0
C18 C19 C14 121.00(15)
C18 C19 H19 119.5
C14 C19 H19 119.5
C21 C20 C25 118.95(15)
C21 C20 P1 121.65(12)
C25 C20 P1 119.39(12)
C22 C21 C20 120.21(16)
C22 C21 H21 119.9
C20 C21 H21 119.9
C23 C22 C21 120.45(17)
C23 C22 H22 119.8
C21 C22 H22 119.8
C22 C23 C24 119.70(16)
C22 C23 H23 120.2
C24 C23 H23 120.2
C25 C24 C23 120.02(16)
C25 C24 H24 120.0
C23 C24 H24 120.0
C24 C25 C20 120.65(16)
C24 C25 H25 119.7
C20 C25 H25 119.7
C27 C26 C31 118.37(15)
C27 C26 P1 122.69(13)
C31 C26 P1 118.88(12)
C26 C27 C28 120.34(17)
C26 C27 H27 119.8
C28 C27 H27 119.8
C29 C28 C27 120.78(17)
C29 C28 H28 119.6
C27 C28 H28 119.6
C28 C29 C30 119.62(17)
C28 C29 H29 120.2
C30 C29 H29 120.2
C29 C30 C31 119.86(18)
C29 C30 H30 120.1
C31 C30 H30 120.1
C30 C31 C26 121.00(16)
C30 C31 H31 119.5
C26 C31 H31 119.5
C33 C32 C37 118.95(15)
C33 C32 P1 124.30(14)
C37 C32 P1 116.74(12)
C32 C33 C34 120.15(18)
C32 C33 H33 119.9
C34 C33 H33 119.9
C35 C34 C33 120.49(19)
C35 C34 H34 119.8
C33 C34 H34 119.8
C34 C35 C36 120.21(17)
C34 C35 H35 119.9
C36 C35 H35 119.9
C35 C36 C37 119.61(18)
C35 C36 H36 120.2
C37 C36 H36 120.2
C36 C37 C32 120.57(17)
C36 C37 H37 119.7
C32 C37 H37 119.7
C43 C38 C39 118.57(15)
C43 C38 P2 122.82(13)
C39 C38 P2 118.48(12)
C40 C39 C38 120.48(17)
C40 C39 H39 119.8
C38 C39 H39 119.8
C39 C40 C41 120.44(18)
C39 C40 H40 119.8
C41 C40 H40 119.8
C42 C41 C40 119.64(17)
C42 C41 H41 120.2
C40 C41 H41 120.2
C41 C42 C43 120.24(17)
C41 C42 H42 119.9
C43 C42 H42 119.9
C42 C43 C38 120.62(16)
C42 C43 H43 119.7
C38 C43 H43 119.7
C45 C44 C49 119.16(15)
C45 C44 P2 117.01(12)
C49 C44 P2 123.74(12)
C46 C45 C44 120.08(16)
C46 C45 H45 120.0
C44 C45 H45 120.0
C47 C46 C45 120.71(17)
C47 C46 H46 119.6
C45 C46 H46 119.6
C46 C47 C48 119.49(16)
C46 C47 H47 120.3
C48 C47 H47 120.3
C47 C48 C49 120.39(17)
C47 C48 H48 119.8
C49 C48 H48 119.8
C48 C49 C44 120.16(16)
C48 C49 H49 119.9
C44 C49 H49 119.9
C55 C50 C51 119.13(15)
C55 C50 P2 121.50(13)
C51 C50 P2 119.36(12)
C52 C51 C50 120.38(15)
C52 C51 H51 119.8
C50 C51 H51 119.8
C53 C52 C51 120.34(16)
C53 C52 H52 119.8
C51 C52 H52 119.8
C52 C53 C54 119.69(16)
C52 C53 H53 120.2
C54 C53 H53 120.2
C53 C54 C55 120.40(17)
C53 C54 H54 119.8
C55 C54 H54 119.8
C54 C55 C50 120.06(17)
C54 C55 H55 120.0
C50 C55 H55 120.0
C1 O1 Ru1 94.15(9)
C1 O2 Ru1 87.74(9)
C3 O3 Ru1 125.57(10)
C7 O5 H5 112.4(17)
C20 P1 C32 100.34(7)
C20 P1 C26 103.89(7)
C32 P1 C26 104.34(7)
C20 P1 Ru1 125.86(5)
C32 P1 Ru1 109.78(5)
C26 P1 Ru1 110.42(5)
C44 P2 C38 105.36(7)
C44 P2 C50 103.64(7)
C38 P2 C50 104.12(7)
C44 P2 Ru1 116.36(5)
C38 P2 Ru1 110.89(5)
C50 P2 Ru1 115.26(5)
C5 Ru1 O3 101.59(6)
C5 Ru1 O1 101.35(6)
O3 Ru1 O1 156.68(4)
C5 Ru1 O2 161.05(6)
O3 Ru1 O2 97.36(4)
O1 Ru1 O2 59.79(4)
C5 Ru1 P2 89.29(5)
O3 Ru1 P2 90.62(3)
O1 Ru1 P2 85.55(3)
O2 Ru1 P2 90.89(3)
C5 Ru1 P1 96.95(5)
O3 Ru1 P1 89.31(3)
O1 Ru1 P1 92.02(3)
O2 Ru1 P1 82.82(3)
P2 Ru1 P1 173.647(14)
C5 Ru1 C1 131.39(6)
O3 Ru1 C1 126.92(5)
O1 Ru1 C1 30.04(5)
O2 Ru1 C1 29.75(5)
P2 Ru1 C1 87.48(4)
P1 Ru1 C1 87.49(4)
Cl1 C56 Cl2 111.12(13)
Cl1 C56 H56A 109.4
Cl2 C56 H56A 109.4
Cl1 C56 H56B 109.4
Cl2 C56 H56B 109.4
H56A C56 H56B 108.0

loop_
_geom_bond_atom_site_label_1
_geom_bond_atom_site_label_2
_geom_bond_distance
C1 O2 1.264(2)
C1 O1 1.2772(19)
C1 C2 1.497(2)
C1 Ru1 2.5443(15)
C2 H2A 0.9800
C2 H2B 0.9800
C2 H2C 0.9800
C3 O4 1.2340(19)
C3 O3 1.2902(19)
C3 C4 1.508(2)
C4 H4A 0.9800
C4 H4B 0.9800
C4 H4C 0.9800
C5 C6 1.312(2)
C5 Ru1 1.8027(15)
C6 C7 1.530(2)
C6 H6 0.9500
C7 O5 1.4207(18)
C7 C8 1.536(2)
C7 C14 1.539(2)
C8 C9 1.382(2)
C8 C13 1.386(2)
C9 C10 1.391(3)
C9 H9 0.9500
C10 C11 1.372(3)
C10 H10 0.9500
C11 C12 1.369(3)
C11 H11 0.9500
C12 C13 1.390(3)
C12 H12 0.9500
C13 H13 0.9500
C14 C15 1.391(2)
C14 C19 1.392(2)
C15 C16 1.391(2)
C15 H15 0.9500
C16 C17 1.380(3)
C16 H16 0.9500
C17 C18 1.383(3)
C17 H17 0.9500
C18 C19 1.391(2)
C18 H18 0.9500
C19 H19 0.9500
C20 C21 1.392(2)
C20 C25 1.400(2)
C20 P1 1.8288(16)
C21 C22 1.391(2)
C21 H21 0.9500
C22 C23 1.387(3)
C22 H22 0.9500
C23 C24 1.389(3)
C23 H23 0.9500
C24 C25 1.386(2)
C24 H24 0.9500
C25 H25 0.9500
C26 C27 1.393(2)
C26 C31 1.401(2)
C26 P1 1.8338(16)
C27 C28 1.393(3)
C27 H27 0.9500
C28 C29 1.380(3)
C28 H28 0.9500
C29 C30 1.388(3)
C29 H29 0.9500
C30 C31 1.391(2)
C30 H30 0.9500
C31 H31 0.9500
C32 C33 1.388(2)
C32 C37 1.404(2)
C32 P1 1.8306(16)
C33 C34 1.389(3)
C33 H33 0.9500
C34 C35 1.381(3)
C34 H34 0.9500
C35 C36 1.384(3)
C35 H35 0.9500
C36 C37 1.390(2)
C36 H36 0.9500
C37 H37 0.9500
C38 C43 1.392(2)
C38 C39 1.400(2)
C38 P2 1.8218(16)
C39 C40 1.384(3)
C39 H39 0.9500
C40 C41 1.385(3)
C40 H40 0.9500
C41 C42 1.383(3)
C41 H41 0.9500
C42 C43 1.390(2)
C42 H42 0.9500
C43 H43 0.9500
C44 C45 1.394(2)
C44 C49 1.396(2)
C44 P2 1.8204(16)
C45 C46 1.390(2)
C45 H45 0.9500
C46 C47 1.383(3)
C46 H46 0.9500
C47 C48 1.385(3)
C47 H47 0.9500
C48 C49 1.393(2)
C48 H48 0.9500
C49 H49 0.9500
C50 C55 1.394(2)
C50 C51 1.395(2)
C50 P2 1.8277(16)
C51 C52 1.389(2)
C51 H51 0.9500
C52 C53 1.385(2)
C52 H52 0.9500
C53 C54 1.385(3)
C53 H53 0.9500
C54 C55 1.394(2)
C54 H54 0.9500
C55 H55 0.9500
O1 Ru1 2.1100(11)
O2 Ru1 2.2588(11)
O3 Ru1 2.0344(11)
O5 H5 0.80(2)
P1 Ru1 2.4178(4)
P2 Ru1 2.3652(4)
C56 Cl1 1.754(3)
C56 Cl2 1.765(3)
C56 H56A 0.9900
C56 H56B 0.9900

loop_
_geom_hbond_atom_site_label_D
_geom_hbond_atom_site_label_H
_geom_hbond_atom_site_label_A
_geom_hbond_distance_DH
_geom_hbond_distance_HA
_geom_hbond_distance_DA
_geom_hbond_angle_DHA
O5 H5 O4 0.80(2) 1.91(2) 2.6905(17) 164(2)

loop_
_geom_torsion_atom_site_label_1
_geom_torsion_atom_site_label_2
_geom_torsion_atom_site_label_3
_geom_torsion_atom_site_label_4
_geom_torsion
Ru1 C5 C6 C7 -149.8(15)
C5 C6 C7 O5 -5.6(2)
C5 C6 C7 C8 110.96(17)
C5 C6 C7 C14 -128.16(16)
O5 C7 C8 C9 164.96(17)
C6 C7 C8 C9 45.7(2)
C14 C7 C8 C9 -77.6(2)
O5 C7 C8 C13 -16.7(2)
C6 C7 C8 C13 -135.99(16)
C14 C7 C8 C13 100.75(17)
C13 C8 C9 C10 2.0(3)
C7 C8 C9 C10 -179.6(2)
C8 C9 C10 C11 -0.8(4)
C9 C10 C11 C12 -0.4(4)
C10 C11 C12 C13 0.3(3)
C9 C8 C13 C12 -2.0(3)
C7 C8 C13 C12 179.62(17)
C11 C12 C13 C8 0.9(3)
O5 C7 C14 C15 -156.10(15)
C6 C7 C14 C15 -33.1(2)
C8 C7 C14 C15 88.79(18)
O5 C7 C14 C19 27.89(19)
C6 C7 C14 C19 150.90(14)
C8 C7 C14 C19 -87.22(17)
C19 C14 C15 C16 -0.1(3)
C7 C14 C15 C16 -176.11(16)
C14 C15 C16 C17 0.7(3)
C15 C16 C17 C18 -0.3(3)
C16 C17 C18 C19 -0.5(3)
C17 C18 C19 C14 1.1(3)
C15 C14 C19 C18 -0.7(2)
C7 C14 C19 C18 175.46(15)
C25 C20 C21 C22 -0.1(3)
P1 C20 C21 C22 -178.78(14)
C20 C21 C22 C23 1.2(3)
C21 C22 C23 C24 -1.2(3)
C22 C23 C24 C25 0.1(3)
C23 C24 C25 C20 1.0(3)
C21 C20 C25 C24 -1.1(2)
P1 C20 C25 C24 177.70(13)
C31 C26 C27 C28 -1.4(3)
P1 C26 C27 C28 -178.77(14)
C26 C27 C28 C29 -0.2(3)
C27 C28 C29 C30 1.3(3)
C28 C29 C30 C31 -0.7(3)
C29 C30 C31 C26 -0.8(3)
C27 C26 C31 C30 1.9(3)
P1 C26 C31 C30 179.40(14)
C37 C32 C33 C34 -0.9(3)
P1 C32 C33 C34 -179.78(15)
C32 C33 C34 C35 0.0(3)
C33 C34 C35 C36 1.0(3)
C34 C35 C36 C37 -1.1(3)
C35 C36 C37 C32 0.2(3)
C33 C32 C37 C36 0.9(2)
P1 C32 C37 C36 179.80(13)
C43 C38 C39 C40 0.7(3)
P2 C38 C39 C40 176.63(15)
C38 C39 C40 C41 0.3(3)
C39 C40 C41 C42 -1.0(3)
C40 C41 C42 C43 0.6(3)
C41 C42 C43 C38 0.5(3)
C39 C38 C43 C42 -1.2(2)
P2 C38 C43 C42 -176.87(13)
C49 C44 C45 C46 1.1(3)
P2 C44 C45 C46 -175.69(14)
C44 C45 C46 C47 -0.3(3)
C45 C46 C47 C48 -0.8(3)
C46 C47 C48 C49 1.1(3)
C47 C48 C49 C44 -0.3(3)
C45 C44 C49 C48 -0.8(3)
P2 C44 C49 C48 175.80(14)
C55 C50 C51 C52 0.8(2)
P2 C50 C51 C52 -178.14(12)
C50 C51 C52 C53 -0.3(2)
C51 C52 C53 C54 0.1(3)
C52 C53 C54 C55 -0.2(3)
C53 C54 C55 C50 0.6(3)
C51 C50 C55 C54 -0.9(3)
P2 C50 C55 C54 177.96(14)
O2 C1 O1 Ru1 1.70(15)
C2 C1 O1 Ru1 -178.68(13)
O1 C1 O2 Ru1 -1.59(14)
C2 C1 O2 Ru1 178.80(14)
O4 C3 O3 Ru1 -9.0(2)
C4 C3 O3 Ru1 171.00(11)
C21 C20 P1 C32 -147.84(14)
C25 C20 P1 C32 33.44(14)
C21 C20 P1 C26 104.44(14)
C25 C20 P1 C26 -74.28(14)
C21 C20 P1 Ru1 -24.03(16)
C25 C20 P1 Ru1 157.24(11)
C33 C32 P1 C20 -115.31(15)
C37 C32 P1 C20 65.81(14)
C33 C32 P1 C26 -7.95(17)
C37 C32 P1 C26 173.17(12)
C33 C32 P1 Ru1 110.39(14)
C37 C32 P1 Ru1 -68.49(13)
C27 C26 P1 C20 -5.44(16)
C31 C26 P1 C20 177.16(13)
C27 C26 P1 C32 -110.15(14)
C31 C26 P1 C32 72.45(14)
C27 C26 P1 Ru1 131.95(13)
C31 C26 P1 Ru1 -45.45(14)
C45 C44 P2 C38 -172.33(13)
C49 C44 P2 C38 11.04(16)
C45 C44 P2 C50 78.58(14)
C49 C44 P2 C50 -98.05(15)
C45 C44 P2 Ru1 -49.04(15)
C49 C44 P2 Ru1 134.33(13)
C43 C38 P2 C44 -124.87(14)
C39 C38 P2 C44 59.41(15)
C43 C38 P2 C50 -16.13(15)
C39 C38 P2 C50 168.16(13)
C43 C38 P2 Ru1 108.42(13)
C39 C38 P2 Ru1 -67.30(14)
C55 C50 P2 C44 19.59(16)
C51 C50 P2 C44 -161.54(13)
C55 C50 P2 C38 -90.41(15)
C51 C50 P2 C38 88.45(13)
C55 C50 P2 Ru1 147.89(12)
C51 C50 P2 Ru1 -33.24(14)
C6 C5 Ru1 O3 156.7(16)
C6 C5 Ru1 O1 -19.1(16)
C6 C5 Ru1 O2 -24.5(17)
C6 C5 Ru1 P2 66.2(16)
C6 C5 Ru1 P1 -112.6(16)
C6 C5 Ru1 C1 -19.8(16)
C3 O3 Ru1 C5 43.26(13)
C3 O3 Ru1 O1 -147.19(12)
C3 O3 Ru1 O2 -136.35(12)
C3 O3 Ru1 P2 132.67(12)
C3 O3 Ru1 P1 -53.69(12)
C3 O3 Ru1 C1 -140.03(11)
C1 O1 Ru1 C5 -178.96(10)
C1 O1 Ru1 O3 11.49(16)
C1 O1 Ru1 O2 -0.97(8)
C1 O1 Ru1 P2 92.67(9)
C1 O1 Ru1 P1 -81.46(9)
C1 O2 Ru1 C5 7.1(2)
C1 O2 Ru1 O3 -174.08(9)
C1 O2 Ru1 O1 0.98(8)
C1 O2 Ru1 P2 -83.34(9)
C1 O2 Ru1 P1 97.55(9)
C44 P2 Ru1 C5 84.03(8)
C38 P2 Ru1 C5 -155.60(7)
C50 P2 Ru1 C5 -37.63(7)
C44 P2 Ru1 O3 -17.55(7)
C38 P2 Ru1 O3 102.82(6)
C50 P2 Ru1 O3 -139.21(6)
C44 P2 Ru1 O1 -174.53(7)
C38 P2 Ru1 O1 -54.16(6)
C50 P2 Ru1 O1 63.81(6)
C44 P2 Ru1 O2 -114.92(7)
C38 P2 Ru1 O2 5.45(6)
C50 P2 Ru1 O2 123.42(6)
C44 P2 Ru1 P1 -106.89(14)
C38 P2 Ru1 P1 13.48(15)
C50 P2 Ru1 P1 131.45(13)
C44 P2 Ru1 C1 -144.49(7)
C38 P2 Ru1 C1 -24.12(7)
C50 P2 Ru1 C1 93.85(7)
C20 P1 Ru1 C5 -1.67(8)
C32 P1 Ru1 C5 118.02(8)
C26 P1 Ru1 C5 -127.48(7)
C20 P1 Ru1 O3 99.92(7)
C32 P1 Ru1 O3 -140.39(7)
C26 P1 Ru1 O3 -25.89(6)
C20 P1 Ru1 O1 -103.37(7)
C32 P1 Ru1 O1 16.32(7)
C26 P1 Ru1 O1 130.82(6)
C20 P1 Ru1 O2 -162.58(7)
C32 P1 Ru1 O2 -42.89(7)
C26 P1 Ru1 O2 71.61(6)
C20 P1 Ru1 P2 -170.67(13)
C32 P1 Ru1 P2 -50.99(15)
C26 P1 Ru1 P2 63.51(14)
C20 P1 Ru1 C1 -133.07(7)
C32 P1 Ru1 C1 -13.39(7)
C26 P1 Ru1 C1 101.11(7)
O2 C1 Ru1 C5 -176.95(9)
O1 C1 Ru1 C5 1.36(13)
C2 C1 Ru1 C5 16.9(16)
O2 C1 Ru1 O3 7.35(11)
O1 C1 Ru1 O3 -174.34(8)
C2 C1 Ru1 O3 -158.8(16)
O2 C1 Ru1 O1 -178.31(15)
C2 C1 Ru1 O1 15.5(16)
O1 C1 Ru1 O2 178.31(15)
C2 C1 Ru1 O2 -166.2(17)
O2 C1 Ru1 P2 96.23(8)
O1 C1 Ru1 P2 -85.46(9)
C2 C1 Ru1 P2 -69.9(16)
O2 C1 Ru1 P1 -79.90(8)
O1 C1 Ru1 P1 98.41(9)
C2 C1 Ru1 P1 113.9(16)
